data_1542630
loop_
_publ_author_name
'Dhanasekaran, Sivasankaran'
'Suneja, Arun'
'Bisai, Vishnumaya'
'Singh, Vinod K.'

_publ_section_title
;
 Approach to Isoindolinones, Isoquinolinones, and THIQs via Lewis
 Acid-Catalyzed Domino Strecker-Lactamization/Alkylations.
;
_journal_issue 4
_journal_name_full 'Organic letters'
_journal_page_first 634
_journal_page_last 637
_journal_paper_doi 10.1021/acs.orglett.5b03331
_journal_volume 18
_journal_year 2016
_chemical_formula_sum 'C19 H20 N2 O3'
_chemical_formula_weight 324.37
_space_group_crystal_system monoclinic
_space_group_IT_number 14
_space_group_name_Hall '-P 2yn'
_space_group_name_H-M_alt 'P 1 21/n 1'
_symmetry_space_group_name_Hall '-P 2yn'
_symmetry_space_group_name_H-M 'P 1 21/n 1'
_atom_sites_solution_hydrogens geom
_audit_creation_method SHELXL-2014/6
_cell_angle_alpha 90
_cell_angle_beta 98.8380(10)
_cell_angle_gamma 90
_cell_formula_units_Z 4
_cell_length_a 8.40760(10)
_cell_length_b 9.63550(10)
_cell_length_c 20.2875(3)
_cell_measurement_reflns_used 2089
_cell_measurement_temperature 123(2)
_cell_measurement_theta_max 26.01
_cell_measurement_theta_min 4.05
_cell_volume 1624.01(4)
_computing_structure_refinement 'SHELXL-2014/6 (Sheldrick, 2014)'
_diffrn_ambient_temperature 123(2)
_diffrn_measured_fraction_theta_full 1.000
_diffrn_measured_fraction_theta_max 0.999
_diffrn_measurement_device_type 'CCD area detector'
_diffrn_measurement_method 'phi and omega scans'
_diffrn_radiation_type MoK\a
_diffrn_radiation_wavelength 0.71073
_diffrn_reflns_av_R_equivalents 0.0223
_diffrn_reflns_av_unetI/netI 0.0215
_diffrn_reflns_laue_measured_fraction_full 1.000
_diffrn_reflns_laue_measured_fraction_max 0.999
_diffrn_reflns_limit_h_max 11
_diffrn_reflns_limit_h_min -11
_diffrn_reflns_limit_k_max 13
_diffrn_reflns_limit_k_min -13
_diffrn_reflns_limit_l_max 27
_diffrn_reflns_limit_l_min -28
_diffrn_reflns_number 18640
_diffrn_reflns_point_group_measured_fraction_full 1.000
_diffrn_reflns_point_group_measured_fraction_max 0.999
_diffrn_reflns_theta_full 25.242
_diffrn_reflns_theta_max 30.109
_diffrn_reflns_theta_min 2.032
_exptl_absorpt_coefficient_mu 0.091
_exptl_absorpt_correction_T_max 0.71
_exptl_absorpt_correction_T_min 0.65
_exptl_absorpt_correction_type multi-scan
_exptl_absorpt_process_details SABADS
_exptl_crystal_density_diffrn 1.327
_exptl_crystal_description BLOCK
_exptl_crystal_F_000 688
_exptl_crystal_size_max 0.500
_exptl_crystal_size_mid 0.400
_exptl_crystal_size_min 0.300
_refine_diff_density_max 0.333
_refine_diff_density_min -0.222
_refine_diff_density_rms 0.045
_refine_ls_extinction_method none
_refine_ls_goodness_of_fit_ref 0.840
_refine_ls_hydrogen_treatment constr
_refine_ls_matrix_type full
_refine_ls_number_parameters 220
_refine_ls_number_reflns 4781
_refine_ls_number_restraints 0
_refine_ls_restrained_S_all 0.840
_refine_ls_R_factor_all 0.0485
_refine_ls_R_factor_gt 0.0389
_refine_ls_shift/su_max 0.001
_refine_ls_shift/su_mean 0.000
_refine_ls_structure_factor_coef Fsqd
_refine_ls_weighting_details 'w=1/[\s^2^(Fo^2^)+(0.0736P)^2^+0.6423P] where P=(Fo^2^+2Fc^2^)/3'
_refine_ls_weighting_scheme calc
_refine_ls_wR_factor_gt 0.1041
_refine_ls_wR_factor_ref 0.1143
_reflns_Friedel_coverage 0.000
_reflns_number_gt 3937
_reflns_number_total 4781
_reflns_threshold_expression 'I > 2\s(I)'
_cod_data_source_file ol5b03331_si_003.cif
_cod_data_source_block Compound9d
_cod_database_code 1542630
_shelx_space_group_comment
;
The symmetry employed for this shelxl refinement is uniquely defined
by the following loop, which should always be used as a source of
symmetry information in preference to the above space-group names.
They are only intended as comments.
;
_shelx_estimated_absorpt_t_min 0.956
_shelx_estimated_absorpt_t_max 0.973
_shelxl_version_number 2014/6

loop_
_space_group_symop_operation_xyz
'x, y, z'
'-x+1/2, y+1/2, -z+1/2'
'-x, -y, -z'
'x-1/2, -y-1/2, z-1/2'

loop_
_atom_site_label
_atom_site_type_symbol
_atom_site_fract_x
_atom_site_fract_y
_atom_site_fract_z
_atom_site_U_iso_or_equiv
_atom_site_adp_type
_atom_site_occupancy
_atom_site_site_symmetry_order
_atom_site_calc_flag
_atom_site_refinement_flags_posn
_atom_site_refinement_flags_adp
O1 O -0.49300(9) 0.74334(8) 0.73109(4) 0.02682(17) Uani 1 1 d . .
O2 O 0.64231(9) 0.65969(8) 1.15919(4) 0.02641(17) Uani 1 1 d . .
O3 O -0.50859(8) 0.89906(8) 0.83349(4) 0.02549(17) Uani 1 1 d . .
N1 N 0.14798(9) 0.63899(9) 0.94039(4) 0.01910(16) Uani 1 1 d . .
C1A C 0.10282(11) 0.88780(10) 0.95209(4) 0.01991(18) Uani 1 1 d . .
N3 N 0.16420(11) 0.99408(10) 0.95861(4) 0.02679(19) Uani 1 1 d . .
C1 C -0.48654(14) 0.66717(13) 0.67130(5) 0.0302(2) Uani 1 1 d . .
H10 H -0.3977 0.7020 0.6498 0.045 Uiso 1 1 calc R U
H1 H -0.5882 0.6785 0.6410 0.045 Uiso 1 1 calc R U
H9 H -0.4693 0.5686 0.6820 0.045 Uiso 1 1 calc R U
C2 C -0.36050(11) 0.73994(10) 0.77906(5) 0.01985(18) Uani 1 1 d . .
C3 C -0.37021(11) 0.82373(10) 0.83566(5) 0.01927(18) Uani 1 1 d . .
C4 C -0.24449(11) 0.82437(10) 0.88814(4) 0.01848(18) Uani 1 1 d . .
H16 H -0.2515 0.8792 0.9265 0.022 Uiso 1 1 calc R U
C5 C -0.10624(11) 0.74436(9) 0.88509(4) 0.01709(17) Uani 1 1 d . .
C6 C 0.02723(11) 0.74629(10) 0.94483(4) 0.01802(18) Uani 1 1 d . .
H17 H -0.0225 0.7276 0.9857 0.022 Uiso 1 1 calc R U
C7 C 0.27618(11) 0.64092(10) 0.99596(4) 0.01873(18) Uani 1 1 d . .
C8 C 0.43138(12) 0.68620(11) 0.99027(5) 0.02210(19) Uani 1 1 d . .
H5 H 0.4552 0.7157 0.9482 0.027 Uiso 1 1 calc R U
C9 C 0.55069(12) 0.68838(11) 1.04543(5) 0.0231(2) Uani 1 1 d . .
H4 H 0.6562 0.7181 1.0409 0.028 Uiso 1 1 calc R U
C10 C 0.51701(11) 0.64734(10) 1.10754(5) 0.02099(19) Uani 1 1 d . .
C11 C 0.61952(13) 0.60460(13) 1.22233(5) 0.0292(2) Uani 1 1 d . .
H3 H 0.5304 0.6533 1.2383 0.044 Uiso 1 1 calc R U
H20 H 0.7182 0.6172 1.2544 0.044 Uiso 1 1 calc R U
H2 H 0.5943 0.5054 1.2177 0.044 Uiso 1 1 calc R U
C12 C -0.50631(13) 1.00762(11) 0.88161(5) 0.0266(2) Uani 1 1 d . .
H6 H -0.5014 0.9671 0.9262 0.040 Uiso 1 1 calc R U
H8 H -0.6042 1.0637 0.8712 0.040 Uiso 1 1 calc R U
H7 H -0.4117 1.0665 0.8805 0.040 Uiso 1 1 calc R U
C13 C -0.22273(12) 0.66351(10) 0.77624(5) 0.02065(19) Uani 1 1 d . .
H15 H -0.2155 0.6085 0.7380 0.025 Uiso 1 1 calc R U
C14 C -0.09276(11) 0.66561(10) 0.82904(5) 0.01906(18) Uani 1 1 d . .
C15 C 0.05879(12) 0.58540(11) 0.82404(5) 0.0242(2) Uani 1 1 d . .
H11 H 0.0856 0.5945 0.7784 0.029 Uiso 1 1 calc R U
H12 H 0.0410 0.4858 0.8325 0.029 Uiso 1 1 calc R U
C16 C 0.19784(11) 0.63865(11) 0.87409(5) 0.02195(19) Uani 1 1 d . .
H13 H 0.2930 0.5781 0.8743 0.026 Uiso 1 1 calc R U
H14 H 0.2271 0.7338 0.8620 0.026 Uiso 1 1 calc R U
C17 C 0.24486(11) 0.59576(11) 1.05775(5) 0.02180(19) Uani 1 1 d . .
H19 H 0.1407 0.5621 1.0619 0.026 Uiso 1 1 calc R U
C18 C 0.36415(12) 0.59910(11) 1.11380(5) 0.0231(2) Uani 1 1 d . .
H18 H 0.3411 0.5687 1.1559 0.028 Uiso 1 1 calc R U

loop_
_atom_site_aniso_label
_atom_site_aniso_U_11
_atom_site_aniso_U_22
_atom_site_aniso_U_33
_atom_site_aniso_U_23
_atom_site_aniso_U_13
_atom_site_aniso_U_12
O1 0.0251(4) 0.0294(4) 0.0227(3) -0.0062(3) -0.0067(3) 0.0026(3)
O2 0.0238(3) 0.0276(4) 0.0249(4) 0.0007(3) -0.0058(3) 0.0012(3)
O3 0.0189(3) 0.0274(4) 0.0284(4) -0.0061(3) -0.0016(3) 0.0055(3)
N1 0.0189(3) 0.0201(4) 0.0175(3) 0.0003(3) 0.0006(3) 0.0043(3)
C1A 0.0181(4) 0.0233(5) 0.0177(4) -0.0023(3) 0.0008(3) 0.0039(3)
N3 0.0271(4) 0.0261(5) 0.0268(4) -0.0039(3) 0.0032(3) -0.0001(3)
C1 0.0328(5) 0.0341(6) 0.0209(5) -0.0054(4) -0.0046(4) -0.0015(4)
C2 0.0203(4) 0.0193(4) 0.0184(4) -0.0004(3) -0.0019(3) -0.0021(3)
C3 0.0177(4) 0.0182(4) 0.0214(4) 0.0000(3) 0.0014(3) 0.0004(3)
C4 0.0184(4) 0.0184(4) 0.0183(4) -0.0025(3) 0.0017(3) 0.0006(3)
C5 0.0173(4) 0.0168(4) 0.0167(4) 0.0002(3) 0.0013(3) -0.0004(3)
C6 0.0177(4) 0.0196(4) 0.0165(4) -0.0008(3) 0.0019(3) 0.0024(3)
C7 0.0194(4) 0.0161(4) 0.0197(4) 0.0009(3) 0.0001(3) 0.0030(3)
C8 0.0217(4) 0.0221(5) 0.0224(4) 0.0033(3) 0.0031(3) 0.0012(3)
C9 0.0187(4) 0.0232(5) 0.0269(5) 0.0019(4) 0.0015(3) 0.0003(3)
C10 0.0209(4) 0.0174(4) 0.0228(4) -0.0003(3) -0.0025(3) 0.0040(3)
C11 0.0284(5) 0.0377(6) 0.0198(4) -0.0039(4) -0.0018(4) 0.0081(4)
C12 0.0233(4) 0.0237(5) 0.0328(5) -0.0052(4) 0.0047(4) 0.0038(4)
C13 0.0241(4) 0.0197(4) 0.0174(4) -0.0027(3) 0.0008(3) 0.0000(3)
C14 0.0202(4) 0.0178(4) 0.0187(4) -0.0009(3) 0.0017(3) 0.0012(3)
C15 0.0257(5) 0.0247(5) 0.0212(4) -0.0059(4) 0.0006(3) 0.0076(4)
C16 0.0218(4) 0.0252(5) 0.0190(4) -0.0021(3) 0.0035(3) 0.0064(4)
C17 0.0200(4) 0.0228(5) 0.0219(4) 0.0035(3) 0.0013(3) -0.0003(3)
C18 0.0243(4) 0.0243(5) 0.0201(4) 0.0037(3) 0.0011(3) 0.0013(4)

loop_
_atom_type_symbol
_atom_type_description
_atom_type_scat_dispersion_real
_atom_type_scat_dispersion_imag
_atom_type_scat_source
C C 0.0033 0.0016 'International Tables Vol C Tables 4.2.6.8 and 6.1.1.4'
H H 0.0000 0.0000 'International Tables Vol C Tables 4.2.6.8 and 6.1.1.4'
N N 0.0061 0.0033 'International Tables Vol C Tables 4.2.6.8 and 6.1.1.4'
O O 0.0106 0.0060 'International Tables Vol C Tables 4.2.6.8 and 6.1.1.4'

loop_
_geom_angle_atom_site_label_1
_geom_angle_atom_site_label_2
_geom_angle_atom_site_label_3
_geom_angle
C2 O1 C1 117.48(8)
C10 O2 C11 117.40(8)
C3 O3 C12 116.42(8)
C7 N1 C6 112.79(7)
C7 N1 C16 115.70(7)
C6 N1 C16 110.90(7)
N3 C1A C6 178.10(10)
O1 C1 H10 109.5
O1 C1 H1 109.5
H10 C1 H1 109.5
O1 C1 H9 109.5
H10 C1 H9 109.5
H1 C1 H9 109.5
O1 C2 C13 125.60(8)
O1 C2 C3 115.01(8)
C13 C2 C3 119.39(8)
O3 C3 C4 124.74(8)
O3 C3 C2 115.57(8)
C4 C3 C2 119.69(8)
C3 C4 C5 120.30(8)
C3 C4 H16 119.8
C5 C4 H16 119.8
C14 C5 C4 120.62(8)
C14 C5 C6 121.16(8)
C4 C5 C6 118.22(8)
N1 C6 C1A 111.15(8)
N1 C6 C5 112.14(7)
C1A C6 C5 109.79(7)
N1 C6 H17 107.9
C1A C6 H17 107.9
C5 C6 H17 107.9
C17 C7 C8 118.75(8)
C17 C7 N1 118.75(8)
C8 C7 N1 122.50(8)
C9 C8 C7 120.54(9)
C9 C8 H5 119.7
C7 C8 H5 119.7
C8 C9 C10 120.35(9)
C8 C9 H4 119.8
C10 C9 H4 119.8
O2 C10 C9 115.34(9)
O2 C10 C18 124.82(9)
C9 C10 C18 119.83(9)
O2 C11 H3 109.5
O2 C11 H20 109.5
H3 C11 H20 109.5
O2 C11 H2 109.5
H3 C11 H2 109.5
H20 C11 H2 109.5
O3 C12 H6 109.5
O3 C12 H8 109.5
H6 C12 H8 109.5
O3 C12 H7 109.5
H6 C12 H7 109.5
H8 C12 H7 109.5
C2 C13 C14 121.24(8)
C2 C13 H15 119.4
C14 C13 H15 119.4
C5 C14 C13 118.71(8)
C5 C14 C15 120.84(8)
C13 C14 C15 120.45(8)
C14 C15 C16 110.76(8)
C14 C15 H11 109.5
C16 C15 H11 109.5
C14 C15 H12 109.5
C16 C15 H12 109.5
H11 C15 H12 108.1
N1 C16 C15 108.36(8)
N1 C16 H13 110.0
C15 C16 H13 110.0
N1 C16 H14 110.0
C15 C16 H14 110.0
H13 C16 H14 108.4
C7 C17 C18 121.02(9)
C7 C17 H19 119.5
C18 C17 H19 119.5
C10 C18 C17 119.44(9)
C10 C18 H18 120.3
C17 C18 H18 120.3

loop_
_geom_bond_atom_site_label_1
_geom_bond_atom_site_label_2
_geom_bond_distance
O1 C2 1.3623(11)
O1 C1 1.4259(12)
O2 C10 1.3722(11)
O2 C11 1.4263(13)
O3 C3 1.3662(11)
O3 C12 1.4289(12)
N1 C7 1.4351(11)
N1 C6 1.4614(12)
N1 C16 1.4691(12)
C1A N3 1.1452(14)
C1A C6 1.5020(14)
C1 H10 0.9800
C1 H1 0.9800
C1 H9 0.9800
C2 C13 1.3812(13)
C2 C3 1.4162(13)
C3 C4 1.3803(12)
C4 C5 1.4041(12)
C4 H16 0.9500
C5 C14 1.3860(12)
C5 C6 1.5201(12)
C6 H17 1.0000
C7 C17 1.3898(13)
C7 C8 1.3973(13)
C8 C9 1.3835(13)
C8 H5 0.9500
C9 C10 1.3905(14)
C9 H4 0.9500
C10 C18 1.3908(14)
C11 H3 0.9800
C11 H20 0.9800
C11 H2 0.9800
C12 H6 0.9800
C12 H8 0.9800
C12 H7 0.9800
C13 C14 1.4079(12)
C13 H15 0.9500
C14 C15 1.5070(13)
C15 C16 1.5154(14)
C15 H11 0.9900
C15 H12 0.9900
C16 H13 0.9900
C16 H14 0.9900
C17 C18 1.3962(13)
C17 H19 0.9500
C18 H18 0.9500
